data_7055283
loop_
_publ_author_name
'Mason, Helen E.'
'Li, Wei'
'Carpenter, Michael A.'
'Hamilton, Michelle L.'
'Howard, Judith A. K.'
'Sparkes, Hazel A.'

_publ_section_title
;
 Structural and spectroscopic characterisation of the spin crossover in
 [Fe(abpt)2(NCS)2] polymorph A
;
_journal_issue 3
_journal_name_full 'New J. Chem.'
_journal_page_first 2466
_journal_paper_doi 10.1039/C5NJ02359A
_journal_volume 40
_journal_year 2016
_chemical_formula_moiety 'C26 H20 Fe N14 S2'
_chemical_formula_sum 'C26 H20 Fe N14 S2'
_chemical_formula_weight 648.53
_chemical_name_systematic
;
 ? 
;
_space_group_crystal_system monoclinic
_space_group_IT_number 14
_space_group_name_Hall '-P 2yn'
_space_group_name_H-M_alt 'P 1 21/n 1'
_symmetry_space_group_name_Hall '-P 2yn'
_symmetry_space_group_name_H-M 'P 1 21/n 1'
_atom_sites_solution_hydrogens geom
_atom_sites_solution_primary direct
_atom_sites_solution_secondary difmap
_audit_creation_date 2013-11-29
_audit_creation_method
;
  Olex2 1.2
  (compiled Apr 23 2013 17:59:47, GUI svn.r4466)
;
_audit_update_record
;
2015-09-03 deposited with the CCDC.
2016-01-08 downloaded from the CCDC.
;
_cell_angle_alpha 90.00
_cell_angle_beta 93.4020(10)
_cell_angle_gamma 90.00
_cell_formula_units_Z 2
_cell_length_a 8.4290(4)
_cell_length_b 10.0626(5)
_cell_length_c 16.2671(8)
_cell_measurement_reflns_used 4346
_cell_measurement_temperature 180
_cell_measurement_theta_max 28.27
_cell_measurement_theta_min 2.38
_cell_volume 1377.31(12)
_computing_cell_refinement 'SMART (Bruker, 1998)'
_computing_data_collection 'SMART (Bruker, 1998)'
_computing_data_reduction 'SAINT (Bruker, 1998)'
_computing_molecular_graphics
;
O. V. Dolomanov, L. J. Bourhis, R. J. Gildea, J. A. K. Howard and H. Puschmann,
OLEX2: a complete structure solution, refinement and analysis program.
J. Appl. Cryst. (2009). 42, 339-341.
;
_computing_publication_material
;
O. V. Dolomanov, L. J. Bourhis, R. J. Gildea, J. A. K. Howard and H. Puschmann,
OLEX2: a complete structure solution, refinement and analysis program.
J. Appl. Cryst. (2009). 42, 339-341.
;
_computing_structure_refinement
;
XL, G.M. Sheldrick, Acta Cryst.
(2008). A64, 112-122
;
_computing_structure_solution
;
XS, G.M. Sheldrick, Acta Cryst.
(2008). A64, 112-122
;
_diffrn_ambient_temperature 180
_diffrn_detector 'CCD area detector'
_diffrn_detector_area_resol_mean 7.9
_diffrn_detector_type 'Bruker SMART CCD 1K area detector'
_diffrn_measured_fraction_theta_full 1.000
_diffrn_measured_fraction_theta_max 1.000
_diffrn_measurement_device 'three-circle diffractometer'
_diffrn_measurement_device_type 'Bruker SMART CCD 1K area detector'
_diffrn_measurement_method '\w scans'
_diffrn_radiation_monochromator graphite
_diffrn_radiation_probe x-ray
_diffrn_radiation_type MoK\a
_diffrn_radiation_wavelength 0.71073
_diffrn_radiation_xray_symbol K-L~3~
_diffrn_reflns_av_R_equivalents 0.0309
_diffrn_reflns_av_unetI/netI 0.0376
_diffrn_reflns_limit_h_max 10
_diffrn_reflns_limit_h_min -11
_diffrn_reflns_limit_k_max 9
_diffrn_reflns_limit_k_min -13
_diffrn_reflns_limit_l_max 21
_diffrn_reflns_limit_l_min -16
_diffrn_reflns_number 9303
_diffrn_reflns_theta_full 28.28
_diffrn_reflns_theta_max 28.28
_diffrn_reflns_theta_min 2.38
_diffrn_source 'sealed X-ray tube'
_diffrn_source_target Mo
_exptl_absorpt_coefficient_mu 0.746
_exptl_absorpt_correction_T_max 1.000
_exptl_absorpt_correction_T_min 0.844
_exptl_absorpt_correction_type multi-scan
_exptl_absorpt_process_details 'SADABS (G. Sheldrick, 1998)'
_exptl_crystal_colour reddish
_exptl_crystal_colour_modifier reddish
_exptl_crystal_density_diffrn 1.564
_exptl_crystal_density_method 'not measured'
_exptl_crystal_description block
_exptl_crystal_F_000 664
_exptl_crystal_size_max 0.36
_exptl_crystal_size_mid 0.3
_exptl_crystal_size_min 0.26
_refine_diff_density_max 0.319
_refine_diff_density_min -0.270
_refine_diff_density_rms 0.056
_refine_ls_extinction_method none
_refine_ls_goodness_of_fit_ref 1.034
_refine_ls_hydrogen_treatment mixed
_refine_ls_matrix_type full
_refine_ls_number_parameters 202
_refine_ls_number_reflns 3428
_refine_ls_number_restraints 0
_refine_ls_restrained_S_all 1.034
_refine_ls_R_factor_all 0.0507
_refine_ls_R_factor_gt 0.0335
_refine_ls_shift/su_max 0.000
_refine_ls_shift/su_mean 0.000
_refine_ls_structure_factor_coef Fsqd
_refine_ls_weighting_details 'calc w=1/[\s^2^(Fo^2^)+(0.0357P)^2^+0.4128P] where P=(Fo^2^+2Fc^2^)/3'
_refine_ls_weighting_scheme calc
_refine_ls_wR_factor_gt 0.0760
_refine_ls_wR_factor_ref 0.0824
_reflns_number_gt 2661
_reflns_number_total 3428
_reflns_threshold_expression >2sigma(I)
_cod_data_source_file c5nj02359a2.cif
_cod_data_source_block 180k
_cod_depositor_comments 'Adding full bibliography for 7055281--7055291.cif.'
_cod_database_code 7055283
_olex2_refinement_description
;
1. Others
 Fixed Uiso: H6A(0.041) H6B(0.041) H2(0.043) H3(0.051) H4(0.054) H5(0.045)
 H10(0.04) H11(0.039) H12(0.039) H13(0.037)
 Fixed X: Fe1(0.5) H2(0.8047) H3(1.0434) H4(1.0995) H5(0.9048) H10(0.3612)
 H11(0.1149) H12(-0.0074) H13(0.1291)
 Fixed Y: Fe1(0.5) H2(0.4521) H3(0.5576) H4(0.7598) H5(0.859) H10(1.2738)
 H11(1.2382) H12(1.0296) H13(0.8604)
 Fixed Z: Fe1(0.5) H2(0.403) H3(0.3842) H4(0.4497) H5(0.5283) H10(0.6927)
 H11(0.7446) H12(0.727) H13(0.6597)
;

loop_
_space_group_symop_id
_space_group_symop_operation_xyz
1 'x, y, z'
2 '-x+1/2, y+1/2, -z+1/2'
3 '-x, -y, -z'
4 'x-1/2, -y-1/2, z-1/2'

loop_
_atom_site_label
_atom_site_type_symbol
_atom_site_fract_x
_atom_site_fract_y
_atom_site_fract_z
_atom_site_U_iso_or_equiv
_atom_site_adp_type
_atom_site_occupancy
_atom_site_symmetry_multiplicity
_atom_site_calc_flag
_atom_site_refinement_flags
Fe1 Fe 0.5000 0.5000 0.5000 0.02087(10) Uani 1 2 d S
S1 S 0.26447(6) 0.71572(6) 0.25988(3) 0.03915(14) Uani 1 1 d .
N1 N 0.39774(18) 0.57034(15) 0.39388(10) 0.0292(3) Uani 1 1 d .
N2 N 0.71336(18) 0.58863(16) 0.47395(9) 0.0296(3) Uani 1 1 d .
N3 N 0.47591(17) 0.68268(15) 0.54841(9) 0.0271(3) Uani 1 1 d .
N4 N 0.35606(17) 0.75280(15) 0.58087(9) 0.0265(3) Uani 1 1 d .
N5 N 0.56942(17) 0.87912(15) 0.58050(9) 0.0268(3) Uani 1 1 d .
N6 N 0.6806(2) 0.98411(18) 0.59420(11) 0.0344(4) Uani 1 1 d .
H6A H 0.627(3) 1.055(2) 0.6048(14) 0.041 Uiso 1 1 d .
H6B H 0.734(3) 0.963(2) 0.6445(15) 0.041 Uiso 1 1 d .
N7 N 0.39245(19) 1.09478(15) 0.64711(10) 0.0306(4) Uani 1 1 d .
C1 C 0.3415(2) 0.62968(18) 0.33813(12) 0.0273(4) Uani 1 1 d .
C2 C 0.8250(2) 0.5357(2) 0.42861(12) 0.0361(5) Uani 1 1 d .
H2 H 0.8047 0.4521 0.4030 0.043 Uiso 1 1 calc R
C3 C 0.9679(2) 0.5975(2) 0.41758(13) 0.0425(5) Uani 1 1 d .
H3 H 1.0434 0.5576 0.3842 0.051 Uiso 1 1 calc R
C4 C 1.0001(2) 0.7173(3) 0.45527(13) 0.0452(6) Uani 1 1 d .
H4 H 1.0995 0.7598 0.4497 0.054 Uiso 1 1 calc R
C5 C 0.8855(2) 0.7760(2) 0.50176(12) 0.0373(5) Uani 1 1 d .
H5 H 0.9048 0.8590 0.5283 0.045 Uiso 1 1 calc R
C6 C 0.7426(2) 0.7100(2) 0.50825(11) 0.0298(4) Uani 1 1 d .
C7 C 0.6034(2) 0.75905(18) 0.54731(11) 0.0265(4) Uani 1 1 d .
C8 C 0.4138(2) 0.87061(18) 0.60060(11) 0.0268(4) Uani 1 1 d .
C9 C 0.3235(2) 0.97504(17) 0.63982(11) 0.0271(4) Uani 1 1 d .
C10 C 0.3135(2) 1.18865(19) 0.68601(12) 0.0335(4) Uani 1 1 d .
H10 H 0.3612 1.2738 0.6927 0.040 Uiso 1 1 calc R
C11 C 0.1661(2) 1.1686(2) 0.71700(11) 0.0322(4) Uani 1 1 d .
H11 H 0.1149 1.2382 0.7446 0.039 Uiso 1 1 calc R
C12 C 0.0946(2) 1.0457(2) 0.70714(12) 0.0326(4) Uani 1 1 d .
H12 H -0.0074 1.0296 0.7270 0.039 Uiso 1 1 calc R
C13 C 0.1748(2) 0.94608(19) 0.66760(11) 0.0308(4) Uani 1 1 d .
H13 H 0.1291 0.8604 0.6597 0.037 Uiso 1 1 calc R

loop_
_atom_site_aniso_label
_atom_site_aniso_U_11
_atom_site_aniso_U_22
_atom_site_aniso_U_33
_atom_site_aniso_U_23
_atom_site_aniso_U_13
_atom_site_aniso_U_12
Fe1 0.01759(17) 0.02194(17) 0.02319(18) 0.00033(14) 0.00221(13) -0.00073(14)
S1 0.0356(3) 0.0467(3) 0.0342(3) 0.0014(2) -0.0051(2) 0.0070(2)
N1 0.0244(8) 0.0289(8) 0.0349(9) -0.0009(7) 0.0055(7) -0.0010(6)
N2 0.0242(8) 0.0382(9) 0.0264(8) 0.0052(7) 0.0016(6) 0.0075(7)
N3 0.0208(7) 0.0336(8) 0.0271(8) -0.0003(6) 0.0033(6) -0.0011(6)
N4 0.0215(7) 0.0292(8) 0.0288(8) 0.0005(6) 0.0021(6) -0.0012(6)
N5 0.0221(7) 0.0317(8) 0.0265(8) -0.0005(6) -0.0008(6) -0.0062(6)
N6 0.0269(8) 0.0341(9) 0.0419(10) -0.0006(8) 0.0000(7) -0.0105(7)
N7 0.0292(8) 0.0312(8) 0.0311(8) -0.0002(7) -0.0007(7) -0.0044(7)
C1 0.0197(9) 0.0294(9) 0.0334(10) -0.0064(8) 0.0067(7) -0.0023(7)
C2 0.0308(10) 0.0439(12) 0.0342(10) 0.0091(9) 0.0078(8) 0.0127(9)
C3 0.0310(11) 0.0532(13) 0.0443(12) 0.0139(10) 0.0114(9) 0.0153(10)
C4 0.0205(10) 0.0716(16) 0.0438(12) 0.0214(12) 0.0044(9) 0.0000(10)
C5 0.0226(9) 0.0542(13) 0.0347(10) 0.0065(9) -0.0013(8) -0.0061(9)
C6 0.0207(9) 0.0432(11) 0.0251(9) 0.0058(8) -0.0016(7) 0.0002(8)
C7 0.0223(9) 0.0333(10) 0.0235(8) 0.0017(7) -0.0018(7) -0.0040(7)
C8 0.0237(9) 0.0338(10) 0.0227(9) 0.0034(7) -0.0010(7) -0.0028(8)
C9 0.0259(9) 0.0295(10) 0.0254(9) 0.0035(7) -0.0022(7) -0.0011(7)
C10 0.0348(11) 0.0323(10) 0.0332(10) -0.0033(8) 0.0004(8) -0.0054(8)
C11 0.0346(11) 0.0357(10) 0.0263(9) -0.0036(8) 0.0019(8) 0.0013(8)
C12 0.0304(10) 0.0375(10) 0.0303(10) 0.0036(8) 0.0047(8) -0.0023(8)
C13 0.0308(10) 0.0290(9) 0.0326(10) 0.0024(8) 0.0010(8) -0.0045(8)

loop_
_atom_type_symbol
_atom_type_description
_atom_type_scat_dispersion_real
_atom_type_scat_dispersion_imag
_atom_type_scat_source
C C 0.0033 0.0016 'International Tables Vol C Tables 4.2.6.8 and 6.1.1.4'
H H 0.0000 0.0000 'International Tables Vol C Tables 4.2.6.8 and 6.1.1.4'
N N 0.0061 0.0033 'International Tables Vol C Tables 4.2.6.8 and 6.1.1.4'
S S 0.1246 0.1234 'International Tables Vol C Tables 4.2.6.8 and 6.1.1.4'
Fe Fe 0.3463 0.8444 'International Tables Vol C Tables 4.2.6.8 and 6.1.1.4'

loop_
_geom_angle_atom_site_label_1
_geom_angle_atom_site_label_2
_geom_angle_atom_site_label_3
_geom_angle
_geom_angle_site_symmetry_1
_geom_angle_site_symmetry_3
N1 Fe1 N1 180.0 3_666 .
N1 Fe1 N2 90.34(6) 3_666 3_666
N1 Fe1 N2 90.34(6) . .
N1 Fe1 N2 89.66(6) . 3_666
N1 Fe1 N2 89.66(6) 3_666 .
N1 Fe1 N3 91.93(6) . 3_666
N1 Fe1 N3 88.07(6) 3_666 3_666
N1 Fe1 N3 88.07(6) . .
N1 Fe1 N3 91.93(6) 3_666 .
N2 Fe1 N2 180.0 3_666 .
N3 Fe1 N2 101.76(6) 3_666 .
N3 Fe1 N2 78.24(6) . .
N3 Fe1 N2 78.24(6) 3_666 3_666
N3 Fe1 N2 101.76(6) . 3_666
N3 Fe1 N3 180.00(3) 3_666 .
C1 N1 Fe1 169.66(15) . .
C2 N2 Fe1 125.97(14) . .
C2 N2 C6 117.84(17) . .
C6 N2 Fe1 116.17(12) . .
N4 N3 Fe1 135.84(12) . .
C7 N3 Fe1 115.09(12) . .
C7 N3 N4 109.02(15) . .
C8 N4 N3 106.82(14) . .
C7 N5 N6 124.72(16) . .
C7 N5 C8 105.41(15) . .
C8 N5 N6 129.76(16) . .
N5 N6 H6A 107.2(15) . .
N5 N6 H6B 104.3(14) . .
H6A N6 H6B 104(2) . .
C10 N7 C9 116.88(17) . .
N1 C1 S1 178.91(17) . .
N2 C2 H2 118.6 . .
N2 C2 C3 122.7(2) . .
C3 C2 H2 118.6 . .
C2 C3 H3 120.3 . .
C4 C3 C2 119.4(2) . .
C4 C3 H3 120.3 . .
C3 C4 H4 120.4 . .
C3 C4 C5 119.3(2) . .
C5 C4 H4 120.4 . .
C4 C5 H5 120.9 . .
C6 C5 C4 118.2(2) . .
C6 C5 H5 120.9 . .
N2 C6 C5 122.47(18) . .
N2 C6 C7 110.67(15) . .
C5 C6 C7 126.80(19) . .
N3 C7 N5 108.67(16) . .
N3 C7 C6 119.12(16) . .
N5 C7 C6 132.02(16) . .
N4 C8 N5 110.07(16) . .
N4 C8 C9 124.01(16) . .
N5 C8 C9 125.92(16) . .
N7 C9 C8 116.75(16) . .
N7 C9 C13 123.71(18) . .
C13 C9 C8 119.54(17) . .
N7 C10 H10 118.2 . .
N7 C10 C11 123.57(18) . .
C11 C10 H10 118.2 . .
C10 C11 H11 120.5 . .
C12 C11 C10 118.94(18) . .
C12 C11 H11 120.5 . .
C11 C12 H12 120.7 . .
C11 C12 C13 118.63(19) . .
C13 C12 H12 120.7 . .
C9 C13 H13 120.9 . .
C12 C13 C9 118.24(18) . .
C12 C13 H13 120.9 . .

loop_
_geom_bond_atom_site_label_1
_geom_bond_atom_site_label_2
_geom_bond_distance
_geom_bond_site_symmetry_2
Fe1 N1 2.0118(16) .
Fe1 N1 2.0118(16) 3_666
Fe1 N2 2.0736(16) 3_666
Fe1 N2 2.0736(16) .
Fe1 N3 2.0148(15) .
Fe1 N3 2.0148(15) 3_666
S1 C1 1.641(2) .
N1 C1 1.163(2) .
N2 C2 1.340(2) .
N2 C6 1.360(2) .
N3 N4 1.364(2) .
N3 C7 1.322(2) .
N4 C8 1.314(2) .
N5 N6 1.421(2) .
N5 C7 1.361(2) .
N5 C8 1.374(2) .
N6 H6A 0.87(2) .
N6 H6B 0.93(2) .
N7 C9 1.340(2) .
N7 C10 1.336(2) .
C2 H2 0.9500 .
C2 C3 1.376(3) .
C3 H3 0.9500 .
C3 C4 1.373(3) .
C4 H4 0.9500 .
C4 C5 1.393(3) .
C5 H5 0.9500 .
C5 C6 1.385(3) .
C6 C7 1.453(2) .
C8 C9 1.465(3) .
C9 C13 1.389(3) .
C10 H10 0.9500 .
C10 C11 1.383(3) .
C11 H11 0.9500 .
C11 C12 1.381(3) .
C12 H12 0.9500 .
C12 C13 1.388(3) .
C13 H13 0.9500 .

loop_
_geom_hbond_atom_site_label_D
_geom_hbond_atom_site_label_H
_geom_hbond_atom_site_label_A
_geom_hbond_distance_DH
_geom_hbond_distance_HA
_geom_hbond_distance_DA
_geom_hbond_angle_DHA
_geom_hbond_site_symmetry_A
N6 H6A N7 0.87(2) 2.17(2) 2.851(2) 135(2) .
N6 H6B S1 0.93(2) 2.60(2) 3.403(2) 144.2(18) 4_676
